data_4113364
loop_
_publ_author_name
'Alexandra M. Shedlow'
'Daniel E. Kadlecek'
'Jude C. Clapper'
'Scott E. Rathmill'
'Patrick J. Carroll'
'Larry G. Sneddon'

_publ_section_title
;
 Syntheses, Crystallographic/Computational Characterizations, and
 Reactions of the First 10-Vertex arachno- and
 nido-Phosphamonocarbaboranes
;
_journal_name_full 'Journal of the American Chemical Society'
_journal_page_first 200
_journal_page_last 211
_journal_paper_doi 10.1021/ja020944j
_journal_volume 125
_journal_year 2003
_chemical_formula_sum 'C16 H31 B8 N2 P'
_chemical_formula_weight 368.88
_space_group_IT_number 14
_symmetry_cell_setting monoclinic
_symmetry_Int_Tables_number 14
_symmetry_space_group_name_Hall '-P 2yn'
_symmetry_space_group_name_H-M 'P 1 21/n 1'
_atom_sites_solution_hydrogens geom
_atom_sites_solution_primary direct
_audit_creation_method SHELXL
_cell_angle_alpha 90.00
_cell_angle_beta 101.898(1)
_cell_angle_gamma 90.00
_cell_formula_units_Z 4
_cell_length_a 13.9467(2)
_cell_length_b 15.8609(2)
_cell_length_c 10.3485(1)
_cell_measurement_temperature 210(2)
_cell_volume 2239.98(5)
_computing_structure_refinement 'SHELXL-93 (Sheldrick, 1993)'
_computing_structure_solution 'SIR92 (Altomare, 1993)'
_diffrn_ambient_temperature 210(2)
_diffrn_measurement_device 'image plate area detector'
_diffrn_measurement_device_type 'Rigaku R-AXIS IIc'
_diffrn_measurement_method 'phi oscillations'
_diffrn_radiation_monochromator graphite
_diffrn_radiation_source 'rotating anode'
_diffrn_radiation_type MoK\a
_diffrn_radiation_wavelength 0.71069
_diffrn_reflns_av_R_equivalents 0.0426
_diffrn_reflns_av_sigmaI/netI 0.0273
_diffrn_reflns_limit_h_max 16
_diffrn_reflns_limit_h_min -16
_diffrn_reflns_limit_k_max 18
_diffrn_reflns_limit_k_min -19
_diffrn_reflns_limit_l_max 12
_diffrn_reflns_limit_l_min -12
_diffrn_reflns_number 16686
_diffrn_reflns_theta_max 25.35
_diffrn_reflns_theta_min 2.57
_exptl_absorpt_coefficient_mu 0.126
_exptl_absorpt_correction_type none
_exptl_crystal_density_diffrn 1.094
_exptl_crystal_F_000 784
_exptl_crystal_size_max 0.42
_exptl_crystal_size_mid 0.30
_exptl_crystal_size_min 0.08
_refine_diff_density_max 0.202
_refine_diff_density_min -0.322
_refine_diff_density_rms 0.045
_refine_ls_extinction_method none
_refine_ls_goodness_of_fit_all 1.272
_refine_ls_goodness_of_fit_obs 1.293
_refine_ls_matrix_type full
_refine_ls_number_parameters 280
_refine_ls_number_reflns 3968
_refine_ls_number_restraints 0
_refine_ls_restrained_S_all 1.272
_refine_ls_restrained_S_obs 1.293
_refine_ls_R_factor_all 0.0804
_refine_ls_R_factor_obs 0.0710
_refine_ls_shift/esd_max 0.000
_refine_ls_shift/esd_mean 0.000
_refine_ls_structure_factor_coef Fsqd
_refine_ls_weighting_details 'w=1/[\s^2^(Fo^2^)+(0.0389P)^2^+1.5371P] where P=(Fo^2^+2Fc^2^)/3'
_refine_ls_weighting_scheme calc
_refine_ls_wR_factor_all 0.1433
_refine_ls_wR_factor_obs 0.1391
_reflns_number_observed 3634
_reflns_number_total 3968
_reflns_observed_criterion >2sigma(I)
_cod_data_source_file ja020944j_2.cif
_cod_data_source_block PSH+3b-(Upenn3158)
_cod_depositor_comments
;
The following automatic conversions were performed:

'_refine_ls_weighting_scheme' value 'calc
w=1/[\s^2^(Fo^2^)+(0.0389P)^2^+1.5371P] where P=(Fo^2^+2Fc^2^)/3' was
changed to 'calc'. New tag '_refine_ls_weighting_details' was
created. The value of the new tag was set to
'w=1/[\s^2^(Fo^2^)+(0.0389P)^2^+1.5371P] where P=(Fo^2^+2Fc^2^)/3'.

Automatic conversion script
Id: cif_fix_values 3143 2015-03-26 13:38:13Z robertas 
;
_cod_original_sg_symbol_H-M 'P 21/n '
_cod_database_code 4113364

loop_
_symmetry_equiv_pos_as_xyz
'x, y, z'
'-x+1/2, y+1/2, -z+1/2'
'-x, -y, -z'
'x-1/2, -y-1/2, z-1/2'

loop_
_atom_site_aniso_label
_atom_site_aniso_U_11
_atom_site_aniso_U_22
_atom_site_aniso_U_33
_atom_site_aniso_U_23
_atom_site_aniso_U_13
_atom_site_aniso_U_12
P6 0.0424(4) 0.0409(4) 0.0431(4) -0.0087(3) 0.0063(3) 0.0010(3)
C9 0.047(2) 0.041(2) 0.0315(13) -0.0067(11) -0.0007(12) 0.0075(12)
C11 0.054(2) 0.065(2) 0.060(2) -0.024(2) 0.008(2) -0.007(2)
B1 0.055(2) 0.039(2) 0.046(2) 0.0137(15) 0.012(2) 0.006(2)
B2 0.045(2) 0.032(2) 0.052(2) -0.0011(14) 0.015(2) 0.0039(13)
B3 0.038(2) 0.042(2) 0.042(2) 0.0018(13) 0.0082(14) 0.0029(13)
B4 0.045(2) 0.045(2) 0.033(2) 0.0016(13) 0.0023(14) 0.0043(14)
B5 0.050(2) 0.042(2) 0.059(2) 0.001(2) 0.024(2) -0.004(2)
B7 0.047(2) 0.038(2) 0.035(2) -0.0021(13) 0.0117(14) -0.0019(14)
B8 0.051(2) 0.036(2) 0.034(2) 0.0012(13) 0.0047(14) -0.0054(14)
B10 0.048(2) 0.053(2) 0.038(2) -0.0030(14) 0.015(2) 0.001(2)
N22 0.0349(11) 0.0412(12) 0.0348(12) -0.0032(9) 0.0058(9) -0.0045(10)
N23 0.0420(12) 0.0405(13) 0.0312(11) 0.0027(9) 0.0030(10) 0.0000(10)
C12 0.053(2) 0.055(2) 0.0366(15) -0.0001(13) 0.0171(13) -0.0070(14)
C13 0.066(2) 0.062(2) 0.0311(14) -0.0020(13) 0.0138(14) -0.005(2)
C14 0.053(2) 0.049(2) 0.0329(14) -0.0063(12) 0.0054(13) 0.0004(14)
C15 0.0372(14) 0.0354(14) 0.0325(13) -0.0019(11) 0.0049(11) 0.0060(11)
C16 0.043(2) 0.0387(15) 0.0407(15) -0.0042(12) 0.0015(12) -0.0002(12)
C17 0.047(2) 0.043(2) 0.050(2) 0.0015(13) 0.0051(14) -0.0133(13)
C18 0.049(2) 0.042(2) 0.0375(15) 0.0052(12) 0.0090(13) -0.0060(13)
C19 0.0364(13) 0.0334(13) 0.0304(13) 0.0015(10) 0.0010(11) 0.0015(11)
C20 0.0331(13) 0.0309(13) 0.0321(13) -0.0005(10) 0.0062(10) 0.0038(10)
C21 0.0348(13) 0.0386(14) 0.0323(13) -0.0038(11) 0.0055(11) 0.0017(11)
C24 0.068(2) 0.040(2) 0.051(2) -0.0057(13) 0.014(2) -0.0049(15)
C25 0.034(2) 0.077(2) 0.061(2) -0.010(2) 0.0066(14) -0.0035(15)
C26 0.061(2) 0.058(2) 0.043(2) -0.0135(14) 0.0142(15) -0.004(2)
C27 0.055(2) 0.055(2) 0.049(2) 0.0154(15) -0.0057(14) 0.0008(15)

loop_
_atom_site_label
_atom_site_type_symbol
_atom_site_fract_x
_atom_site_fract_y
_atom_site_fract_z
_atom_site_U_iso_or_equiv
_atom_site_thermal_displace_type
_atom_site_occupancy
_atom_site_calc_flag
P6 P 0.90461(5) -0.29912(5) 0.02790(7) 0.0425(2) Uani 1 d
C9 C 0.9827(2) -0.1791(2) 0.2616(3) 0.0411(6) Uani 1 d
C11 C 0.8546(2) -0.3644(2) -0.1164(3) 0.0600(9) Uani 1 d
B1 B 1.0390(3) -0.3382(2) 0.2944(3) 0.0463(8) Uani 1 d
B2 B 1.0244(2) -0.3604(2) 0.1221(3) 0.0423(7) Uani 1 d
B3 B 1.1129(2) -0.2829(2) 0.1929(3) 0.0407(7) Uani 1 d
B4 B 1.0818(2) -0.2353(2) 0.3308(3) 0.0420(7) Uani 1 d
B5 B 0.9193(3) -0.3464(2) 0.1990(4) 0.0483(8) Uani 1 d
B7 B 1.0345(2) -0.2606(2) 0.0413(3) 0.0396(7) Uani 1 d
B8 B 1.0601(2) -0.1811(2) 0.1768(3) 0.0409(7) Uani 1 d
B10 B 0.9555(3) -0.2602(2) 0.3238(3) 0.0456(8) Uani 1 d
N22 N 0.6740(2) -0.10770(14) 0.1967(2) 0.0372(5) Uani 1 d
N23 N 0.7600(2) -0.01875(14) 0.0442(2) 0.0386(5) Uani 1 d
C12 C 0.7240(2) -0.0846(2) 0.4351(3) 0.0469(7) Uani 1 d
C13 C 0.7823(2) -0.0451(2) 0.5451(3) 0.0524(8) Uani 1 d
C14 C 0.8503(2) 0.0128(2) 0.5281(3) 0.0456(7) Uani 1 d
C15 C 0.8651(2) 0.0336(2) 0.4010(2) 0.0353(6) Uani 1 d
C16 C 0.9381(2) 0.0915(2) 0.3843(3) 0.0417(6) Uani 1 d
C17 C 0.9536(2) 0.1100(2) 0.2627(3) 0.0474(7) Uani 1 d
C18 C 0.8951(2) 0.0731(2) 0.1503(3) 0.0430(7) Uani 1 d
C19 C 0.8230(2) 0.0177(2) 0.1615(2) 0.0343(6) Uani 1 d
C20 C 0.8055(2) -0.0055(2) 0.2878(2) 0.0321(5) Uani 1 d
C21 C 0.7352(2) -0.0652(2) 0.3111(2) 0.0354(6) Uani 1 d
C24 C 0.6948(2) -0.1997(2) 0.1960(3) 0.0527(8) Uani 1 d
C25 C 0.5679(2) -0.0914(2) 0.1859(3) 0.0580(8) Uani 1 d
C26 C 0.8156(2) -0.0682(2) -0.0365(3) 0.0537(8) Uani 1 d
C27 C 0.6992(2) 0.0471(2) -0.0353(3) 0.0553(8) Uani 1 d
H1 H 1.0657(21) -0.3890(19) 0.3611(28) 0.055(8) Uiso 1 d
H2 H 1.0398(20) -0.4214(18) 0.0813(26) 0.048(8) Uiso 1 d
H3 H 1.1914(22) -0.2956(19) 0.1902(29) 0.060(9) Uiso 1 d
H4 H 1.1333(19) -0.2171(16) 0.4162(26) 0.037(7) Uiso 1 d
H5 H 0.8688(22) -0.3955(19) 0.2166(29) 0.057(9) Uiso 1 d
H7 H 1.0600(21) -0.2529(18) -0.0527(29) 0.053(8) Uiso 1 d
H8 H 1.0988(20) -0.1224(18) 0.1548(26) 0.048(8) Uiso 1 d
H9 H 0.9650(20) -0.1240(18) 0.2952(26) 0.045(8) Uiso 1 d
H10 H 0.9223(22) -0.2623(18) 0.4104(30) 0.057(9) Uiso 1 d
H11A H 0.7848 -0.3681 -0.1273 0.063 Uiso 1 d
H11B H 0.8827 -0.4198 -0.1045 0.063 Uiso 1 d
H11C H 0.8705 -0.3392 -0.1941 0.063 Uiso 1 d
H12 H 0.6774 -0.1243 0.4469 0.063 Uiso 1 d
H13 H 0.7742 -0.0586 0.6297 0.063 Uiso 1 d
H14 H 0.8879 0.0393 0.6016 0.063 Uiso 1 d
H16 H 0.9765 0.1172 0.4579 0.063 Uiso 1 d
H17 H 1.0030 0.1476 0.2537 0.063 Uiso 1 d
H18 H 0.9061 0.0867 0.0672 0.063 Uiso 1 d
H22 H 0.6991 -0.0702 0.1014 0.063 Uiso 1 d
H24C H 0.7641 -0.2082 0.2039 0.076 Uiso 1 d
H24A H 0.6604 -0.2240 0.1147 0.076 Uiso 1 d
H24B H 0.6741 -0.2262 0.2689 0.076 Uiso 1 d
H25B H 0.5567 -0.0316 0.1871 0.076 Uiso 1 d
H25C H 0.5464 -0.1170 0.2592 0.076 Uiso 1 d
H25A H 0.5316 -0.1146 0.1049 0.076 Uiso 1 d
H26A H 0.7708 -0.0982 -0.1037 0.076 Uiso 1 d
H26B H 0.8575 -0.1076 0.0188 0.076 Uiso 1 d
H26C H 0.8547 -0.0308 -0.0772 0.076 Uiso 1 d
H27C H 0.6629 0.0773 0.0196 0.076 Uiso 1 d
H27A H 0.6543 0.0213 -0.1072 0.076 Uiso 1 d
H27B H 0.7407 0.0859 -0.0695 0.076 Uiso 1 d

loop_
_atom_type_symbol
_atom_type_description
_atom_type_scat_dispersion_real
_atom_type_scat_dispersion_imag
_atom_type_scat_source
C C 0.0033 0.0016 'International Tables Vol C Tables 4.2.6.8 and 6.1.1.4'
H H 0.0000 0.0000 'International Tables Vol C Tables 4.2.6.8 and 6.1.1.4'
N N 0.0061 0.0033 'International Tables Vol C Tables 4.2.6.8 and 6.1.1.4'
P P 0.1023 0.0942 'International Tables Vol C Tables 4.2.6.8 and 6.1.1.4'
B B 0.0013 0.0007 'International Tables Vol C Tables 4.2.6.8 and 6.1.1.4'

loop_
_geom_angle_atom_site_label_1
_geom_angle_atom_site_label_2
_geom_angle_atom_site_label_3
_geom_angle
C11 P6 B7 116.12(15)
C11 P6 B5 119.2(2)
B7 P6 B5 98.15(15)
C11 P6 B2 105.16(15)
B7 P6 B2 55.26(13)
B5 P6 B2 55.58(14)
B10 C9 B8 119.6(3)
B10 C9 B4 67.9(2)
B8 C9 B4 67.4(2)
B10 C9 H9 119.7(16)
B8 C9 H9 118.5(16)
B4 C9 H9 124.2(16)
B4 B1 B5 115.5(2)
B4 B1 B10 61.2(2)
B5 B1 B10 64.3(2)
B4 B1 B2 111.2(2)
B5 B1 B2 61.8(2)
B10 B1 B2 111.5(2)
B4 B1 B3 58.1(2)
B5 B1 B3 107.0(2)
B10 B1 B3 103.3(2)
B2 B1 B3 59.0(2)
B4 B1 H1 120.1(16)
B5 B1 H1 117.9(16)
B10 B1 H1 124.5(16)
B2 B1 H1 116.5(16)
B3 B1 H1 124.2(16)
B1 B2 B3 61.9(2)
B1 B2 B7 106.6(2)
B3 B2 B7 58.3(2)
B1 B2 B5 58.4(2)
B3 B2 B5 106.7(2)
B7 B2 B5 104.0(2)
B1 B2 P6 107.6(2)
B3 B2 P6 107.6(2)
B7 B2 P6 59.15(14)
B5 B2 P6 59.2(2)
B1 B2 H2 124.6(14)
B3 B2 H2 126.3(14)
B7 B2 H2 123.7(15)
B5 B2 H2 121.0(15)
P6 B2 H2 116.8(14)
B4 B3 B7 115.5(2)
B4 B3 B8 60.9(2)
B7 B3 B8 64.0(2)
B4 B3 B2 111.4(2)
B7 B3 B2 61.4(2)
B8 B3 B2 110.5(2)
B4 B3 B1 58.4(2)
B7 B3 B1 106.7(2)
B8 B3 B1 102.6(2)
B2 B3 B1 59.0(2)
B4 B3 H3 120.5(15)
B7 B3 H3 116.5(15)
B8 B3 H3 123.6(16)
B2 B3 H3 117.5(16)
B1 B3 H3 126.5(16)
C9 B4 B3 101.7(2)
C9 B4 B1 100.9(2)
B3 B4 B1 63.4(2)
C9 B4 B8 52.2(2)
B3 B4 B8 60.2(2)
B1 B4 B8 105.7(2)
C9 B4 B10 51.9(2)
B3 B4 B10 106.2(2)
B1 B4 B10 59.8(2)
B8 B4 B10 94.9(2)
C9 B4 H4 124.8(14)
B3 B4 H4 124.1(14)
B1 B4 H4 125.2(14)
B8 B4 H4 125.2(14)
B10 B4 H4 125.9(14)
B1 B5 B2 59.9(2)
B1 B5 B10 58.1(2)
B2 B5 B10 105.2(2)
B1 B5 P6 113.7(2)
B2 B5 P6 65.3(2)
B10 B5 P6 108.5(2)
B1 B5 H5 122.0(16)
B2 B5 H5 126.3(16)
B10 B5 H5 119.8(16)
P6 B5 H5 119.3(16)
B3 B7 B2 60.2(2)
B3 B7 B8 58.4(2)
B2 B7 B8 105.4(2)
B3 B7 P6 114.4(2)
B2 B7 P6 65.59(15)
B8 B7 P6 107.8(2)
B3 B7 H7 123.6(15)
B2 B7 H7 124.9(15)
B8 B7 H7 122.5(15)
P6 B7 H7 116.6(15)
C9 B8 B3 107.2(2)
C9 B8 B4 60.4(2)
B3 B8 B4 59.0(2)
C9 B8 B7 113.4(2)
B3 B8 B7 57.6(2)
B4 B8 B7 108.5(2)
C9 B8 H8 121.7(14)
B3 B8 H8 124.6(14)
B4 B8 H8 125.6(14)
B7 B8 H8 115.7(14)
C9 B10 B1 106.8(2)
C9 B10 B4 60.2(2)
B1 B10 B4 59.0(2)
C9 B10 B5 112.3(2)
B1 B10 B5 57.7(2)
B4 B10 B5 108.1(2)
C9 B10 H10 124.0(16)
B1 B10 H10 121.7(16)
B4 B10 H10 123.6(16)
B5 B10 H10 116.3(16)
C21 N22 C25 112.6(2)
C21 N22 C24 111.8(2)
C25 N22 C24 111.3(2)
C21 N22 H22 101.8(2)
C25 N22 H22 107.0(2)
C24 N22 H22 111.9(2)
C19 N23 C26 112.6(2)
C19 N23 C27 111.0(2)
C26 N23 C27 111.6(2)
C19 N23 H22 101.1(2)
C26 N23 H22 111.5(2)
C27 N23 H22 108.5(2)
C21 C12 C13 120.2(3)
C14 C13 C12 120.1(3)
C13 C14 C15 121.3(3)
C16 C15 C14 121.0(2)
C16 C15 C20 119.7(2)
C14 C15 C20 119.3(2)
C17 C16 C15 121.0(2)
C16 C17 C18 120.3(3)
C19 C18 C17 120.8(2)
C18 C19 C20 121.0(2)
C18 C19 N23 120.9(2)
C20 C19 N23 118.1(2)
C21 C20 C19 125.7(2)
C21 C20 C15 117.1(2)
C19 C20 C15 117.3(2)
C12 C21 C20 122.0(2)
C12 C21 N22 119.6(2)
C20 C21 N22 118.4(2)

loop_
_geom_bond_atom_site_label_1
_geom_bond_atom_site_label_2
_geom_bond_distance
P6 C11 1.833(3)
P6 B7 1.889(3)
P6 B5 1.895(4)
P6 B2 2.004(3)
C9 B10 1.520(4)
C9 B8 1.525(4)
C9 B4 1.676(4)
C9 H9 0.99(3)
B1 B4 1.752(5)
B1 B5 1.760(5)
B1 B10 1.768(5)
B1 B2 1.787(5)
B1 B3 1.839(5)
B1 H1 1.08(3)
B2 B3 1.788(5)
B2 B7 1.808(4)
B2 B5 1.820(5)
B2 H2 1.09(3)
B3 B4 1.746(5)
B3 B7 1.753(4)
B3 B8 1.768(4)
B3 H3 1.12(3)
B4 B8 1.781(4)
B4 B10 1.791(5)
B4 H4 1.06(3)
B5 B10 1.877(5)
B5 H5 1.09(3)
B7 B8 1.865(4)
B7 H7 1.11(3)
B8 H8 1.12(3)
B10 H10 1.09(3)
N22 C21 1.473(3)
N22 C25 1.483(3)
N22 C24 1.488(4)
N22 H22 1.262(2)
N23 C19 1.463(3)
N23 C26 1.476(4)
N23 C27 1.483(3)
N23 H22 1.395(2)
C12 C21 1.360(4)
C12 C13 1.403(4)
C13 C14 1.356(4)
C14 C15 1.412(4)
C15 C16 1.409(4)
C15 C20 1.431(3)
C16 C17 1.352(4)
C17 C18 1.404(4)
C18 C19 1.359(4)
C19 C20 1.426(3)
C20 C21 1.418(4)
